data_2202960
loop_
_publ_author_name
'\,Coruh, Ufuk'
'Ustaba\,s, Re\,sat'
'T\"umer, Ferhan'
'Garc\'ia-Granda, Santiago'
'Demir, \"Umit'
'Ekinci, Duygu'
'Yavuz, Metin'

_publ_section_title
;
 2-Amino-4-methylthiophene-3-carbonitrile
;
_journal_issue 9
_journal_name_full 'Acta Crystallographica Section E'
_journal_page_first o1339
_journal_page_last o1341
_journal_paper_doi 10.1107/S1600536803017549
_journal_volume 59
_journal_year 2003
_chemical_formula_iupac 'C6 H6 N2 S'
_chemical_formula_moiety 'C6 H6 N2 S'
_chemical_formula_sum 'C6 H6 N2 S'
_chemical_formula_weight 138.20
_chemical_name_systematic
;
2-Amino-4-methyl-thiophene-3-carbonitrile
;
_space_group_IT_number 14
_symmetry_cell_setting monoclinic
_symmetry_space_group_name_Hall '-P 2ybc'
_symmetry_space_group_name_H-M 'P 1 21/c 1'
_atom_sites_solution_hydrogens geom
_atom_sites_solution_primary direct
_atom_sites_solution_secondary difmap
_cell_angle_alpha 90
_cell_angle_beta 105.562(5)
_cell_angle_gamma 90
_cell_formula_units_Z 4
_cell_length_a 11.900(5)
_cell_length_b 4.130(5)
_cell_length_c 14.085(5)
_cell_measurement_reflns_used 1153
_cell_measurement_temperature 293
_cell_measurement_theta_max 25.20
_cell_measurement_theta_min 1.78
_cell_volume 666.9(9)
_computing_cell_refinement 'HKL SCALEPACK (Otwinowski & Minor 1997)'
_computing_data_collection 'COLLECT (Nonius BV, 1997-2000)'
_computing_data_reduction 'HKL DENZO (Otwinowski & Minor, 1997) and SCALEPACK'
_computing_molecular_graphics 'ORTEP-3 for Windows (Farrugia, 1997) and PLATON (Spek, 1997)'
_computing_publication_material 'SHELXL97 and WinGX (Farrugia, 1999)'
_computing_structure_refinement 'SHELXL97 (Sheldrick, 1997)'
_computing_structure_solution 'SHELXS97 (Sheldrick, 1997)'
_diffrn_ambient_temperature 293(2)
_diffrn_detector_area_resol_mean 9.0
_diffrn_measured_fraction_theta_full 1.000
_diffrn_measured_fraction_theta_max 1.000
_diffrn_measurement_device_type 'Nonius KappaCCD'
_diffrn_measurement_method '\f and \w'
_diffrn_radiation_monochromator graphite
_diffrn_radiation_source 'fine-focus sealed tube'
_diffrn_radiation_type MoK\a
_diffrn_radiation_wavelength 0.71069
_diffrn_reflns_av_R_equivalents 0.0600
_diffrn_reflns_av_sigmaI/netI 0.0727
_diffrn_reflns_limit_h_max 13
_diffrn_reflns_limit_h_min -13
_diffrn_reflns_limit_k_max 4
_diffrn_reflns_limit_k_min -4
_diffrn_reflns_limit_l_max 16
_diffrn_reflns_limit_l_min -16
_diffrn_reflns_number 1849
_diffrn_reflns_theta_full 25.48
_diffrn_reflns_theta_max 25.20
_diffrn_reflns_theta_min 1.78
_diffrn_standards_decay_% 0
_diffrn_standards_number 0
_exptl_absorpt_coefficient_mu 0.386
_exptl_absorpt_correction_type none
_exptl_crystal_colour pink
_exptl_crystal_density_diffrn 1.376
_exptl_crystal_density_method 'Not Measured'
_exptl_crystal_description block
_exptl_crystal_F_000 288
_exptl_crystal_size_max 0.20
_exptl_crystal_size_mid 0.15
_exptl_crystal_size_min 0.10
_refine_diff_density_max 0.330
_refine_diff_density_min -0.314
_refine_ls_extinction_method none
_refine_ls_goodness_of_fit_ref 1.003
_refine_ls_hydrogen_treatment constr
_refine_ls_matrix_type full
_refine_ls_number_parameters 82
_refine_ls_number_reflns 1135
_refine_ls_number_restraints 0
_refine_ls_restrained_S_all 1.003
_refine_ls_R_factor_all 0.0765
_refine_ls_R_factor_gt 0.0523
_refine_ls_shift/su_max <0.001
_refine_ls_shift/su_mean 0.000
_refine_ls_structure_factor_coef Fsqd
_refine_ls_weighting_details 'calc w = 1/[\s^2^(Fo^2^)+(0.087P)^2^] where P = (Fo^2^+2Fc^2^)/3'
_refine_ls_weighting_scheme calc
_refine_ls_wR_factor_gt 0.1413
_refine_ls_wR_factor_ref 0.1538
_reflns_number_gt 789
_reflns_number_total 1135
_reflns_threshold_expression I>2\s(I)
_cod_data_source_file wn6180.cif
_cod_data_source_block II
_cod_depositor_comments
;
The following automatic conversions were performed:
'_symmetry_cell_setting' value 'Monoclinic' changed to 'monoclinic'
according to '/home/saulius/struct/CIF-dictionaries/cif_core.dic'
dictionary named 'cif_core.dic' version 2.4.1 from 2010-06-29.

Automatic conversion script
Id: cif_fix_enum 1527 2010-12-29 10:47:43Z saulius 

The following automatic conversions were performed:

'_symmetry_cell_setting' value 'Monoclinic' changed to 'monoclinic'
according to /home/saulius/struct/CIF-dictionaries/cif_core.dic
dictionary named 'cif_core.dic' version 2.4.1 from 2010-06-29.

Automatic conversion script
Id: cif_fix_values 1715 2011-07-08 13:25:40Z adriana 
;
_cod_original_sg_symbol_H-M 'P 21/c'
_cod_database_code 2202960
_cod_database_fobs_code 2202960

loop_
_symmetry_equiv_pos_as_xyz
x,y,z
-x,1/2+y,1/2-z
-x,-y,-z
x,1/2-y,1/2+z

loop_
_atom_site_aniso_label
_atom_site_aniso_U_11
_atom_site_aniso_U_22
_atom_site_aniso_U_33
_atom_site_aniso_U_12
_atom_site_aniso_U_13
_atom_site_aniso_U_23
S1 0.0595(7) 0.0625(7) 0.0379(5) 0.0033(4) 0.0054(4) 0.0032(4)
N1 0.067(2) 0.096(3) 0.0456(18) 0.0009(19) 0.0099(15) 0.0109(17)
N2 0.0566(18) 0.069(2) 0.0454(15) 0.0089(17) 0.0140(13) 0.0038(14)
C1 0.0479(19) 0.056(2) 0.0443(19) -0.0050(17) 0.0132(15) -0.0022(16)
C4 0.0470(19) 0.0425(19) 0.0425(17) -0.0048(16) 0.0105(14) 0.0021(14)
C5 0.0454(18) 0.0456(19) 0.0388(17) -0.0067(15) 0.0084(14) 0.0013(14)
C6 0.0461(19) 0.049(2) 0.0462(19) -0.0053(16) 0.0096(15) -0.0031(15)
C7 0.051(2) 0.059(2) 0.055(2) 0.0052(18) 0.0042(16) 0.0027(18)
C9 0.063(2) 0.076(3) 0.064(2) 0.005(2) 0.0226(18) -0.006(2)

loop_
_atom_site_label
_atom_site_fract_x
_atom_site_fract_y
_atom_site_fract_z
_atom_site_U_iso_or_equiv
_atom_site_thermal_displace_type
_atom_site_calc_flag
_atom_site_refinement_flags
_atom_site_occupancy
_atom_site_type_symbol
S1 0.22387(8) 0.4859(2) 0.19442(6) 0.0548(4) Uani . . 1.000 S
N1 0.4040(3) 0.2476(9) 0.5560(2) 0.0705(13) Uani . . 1.000 N
N2 0.4211(2) 0.1820(7) 0.29110(19) 0.0569(10) Uani . . 1.000 N
C1 0.3527(3) 0.3217(9) 0.4774(2) 0.0492(11) Uani . . 1.000 C
C4 0.3236(3) 0.3380(8) 0.2982(2) 0.0443(11) Uani . . 1.000 C
C5 0.2886(3) 0.4118(8) 0.3817(2) 0.0438(10) Uani . . 1.000 C
C6 0.1794(3) 0.5838(8) 0.3609(2) 0.0476(11) Uani . . 1.000 C
C7 0.1362(3) 0.6384(9) 0.2635(2) 0.0569(12) Uani . . 1.000 C
C9 0.1231(3) 0.6872(10) 0.4390(3) 0.0666(14) Uani . . 1.000 C
H2A 0.47107 0.11444 0.34343 0.0682 Uiso . . 1.000 H
H2B 0.43302 0.15043 0.23424 0.0682 Uiso . . 1.000 H
H7 0.06649 0.74689 0.23638 0.0682 Uiso . . 1.000 H
H9A 0.17089 0.62150 0.50243 0.0995 Uiso . . 1.000 H
H9B 0.04766 0.58798 0.42726 0.0995 Uiso . . 1.000 H
H9C 0.11467 0.91846 0.43761 0.0995 Uiso . . 1.000 H

loop_
_atom_type_symbol
_atom_type_description
_atom_type_scat_dispersion_real
_atom_type_scat_dispersion_imag
_atom_type_scat_source
S S 0.1246 0.1234 'International Tables Vol C Tables 4.2.6.8 and 6.1.1.4'
N N 0.0061 0.0033 'International Tables Vol C Tables 4.2.6.8 and 6.1.1.4'
H H 0.0000 0.0000 'International Tables Vol C Tables 4.2.6.8 and 6.1.1.4'
C C 0.0033 0.0016 'International Tables Vol C Tables 4.2.6.8 and 6.1.1.4'

loop_
_geom_angle_atom_site_label_1
_geom_angle_atom_site_label_2
_geom_angle_atom_site_label_3
_geom_angle
_geom_angle_publ_flag
C4 S1 C7 91.95(15) yes
H2A N2 H2B 120.01 no
C4 N2 H2A 120.02 no
C4 N2 H2B 119.98 no
N1 C1 C5 179.2(4) yes
S1 C4 N2 120.9(2) yes
S1 C4 C5 110.3(3) yes
N2 C4 C5 128.8(3) yes
C4 C5 C6 113.4(3) no
C1 C5 C4 123.1(3) no
C1 C5 C6 123.5(3) no
C5 C6 C7 111.5(3) no
C5 C6 C9 123.3(3) no
C7 C6 C9 125.2(3) no
S1 C7 C6 112.9(3) yes
S1 C7 H7 123.50 no
C6 C7 H7 123.57 no
C6 C9 H9A 109.46 no
C6 C9 H9B 109.52 no
C6 C9 H9C 109.52 no
H9A C9 H9B 109.43 no
H9A C9 H9C 109.42 no
H9B C9 H9C 109.48 no

loop_
_geom_bond_atom_site_label_1
_geom_bond_atom_site_label_2
_geom_bond_site_symmetry_1
_geom_bond_site_symmetry_2
_geom_bond_distance
_geom_bond_publ_flag
S1 C4 . . 1.728(4) yes
S1 C7 . . 1.725(4) yes
N1 C1 . . 1.153(4) yes
N2 C4 . . 1.354(5) yes
N2 H2B . . 0.8599 no
N2 H2A . . 0.8600 no
C1 C5 . . 1.409(4) no
C4 C5 . . 1.383(5) no
C5 C6 . . 1.440(5) no
C6 C9 . . 1.496(5) no
C6 C7 . . 1.349(4) no
C7 H7 . . 0.9299 no
C9 H9A . . 0.9605 no
C9 H9B . . 0.9600 no
C9 H9C . . 0.9600 no

loop_
_geom_contact_atom_site_label_1
_geom_contact_atom_site_label_2
_geom_contact_distance
_geom_contact_site_symmetry_2
_geom_contact_publ_flag
S1 N1 3.401(5) 4_554 yes
S1 H9A 3.0699 4_564 no
N1 N2 3.117(6) 3_656 yes
N1 S1 3.401(5) 4_555 yes
N1 N2 3.276(5) 4_555 no
N2 N1 3.276(5) 4_554 no
N2 N2 3.209(5) 2_645 no
N2 N2 3.209(5) 2_655 no
N2 N1 3.117(6) 3_656 no
N1 H2A 2.3071 3_656 no
N1 H2B 2.4767 4_555 no
N2 H2B 2.6863 2_655 no
N2 H2B 2.8798 2_645 no
C1 H2A 2.7756 . no
C1 H9A 2.5976 . no
C7 H7 2.9042 2_545 no
H2A C1 2.7756 . no
H2A N1 2.3070 3_656 no
H2B N2 2.6863 2_645 no
H2B N2 2.8798 2_655 no
H2B H2B 2.5735 2_645 no
H2B H2B 2.5735 2_655 no
H2B N1 2.4767 4_554 no
H7 C7 2.9042 2_555 no
H9A C1 2.5976 . no
H9A S1 3.0699 4_565 no

loop_
_geom_hbond_atom_site_label_D
_geom_hbond_atom_site_label_H
_geom_hbond_atom_site_label_A
_geom_hbond_site_symmetry_A
_geom_hbond_distance_DH
_geom_hbond_distance_HA
_geom_hbond_distance_DA
_geom_hbond_angle_DHA
_geom_hbond_publ_flag
N2 H2B N1 4_554 0.86 2.48 3.276(5) 155 yes
N2 H2A N1 3_656 0.86 2.31 3.117(6) 157 yes

loop_
_geom_torsion_atom_site_label_1
_geom_torsion_atom_site_label_2
_geom_torsion_atom_site_label_3
_geom_torsion_atom_site_label_4
_geom_torsion
_geom_torsion_publ_flag
C7 S1 C4 N2 -179.3(3) no
C7 S1 C4 C5 -0.8(3) no
C4 S1 C7 C6 0.3(3) no
S1 C4 C5 C6 1.1(4) no
N2 C4 C5 C1 -1.7(6) no
S1 C4 C5 C1 179.9(3) no
N2 C4 C5 C6 179.4(3) no
C1 C5 C6 C7 -179.7(3) no
C1 C5 C6 C9 0.5(5) no
C4 C5 C6 C9 179.4(3) no
C4 C5 C6 C7 -0.8(4) no
C9 C6 C7 S1 180.0(3) no
C5 C6 C7 S1 0.2(4) no

loop_
_cod_related_entry_id
_cod_related_entry_database
_cod_related_entry_code
1 ChemSpider 232206
